data_4315592
loop_
_publ_author_name
'Chandrakanta Dash'
'Mobin M. Shaikh'
'Ray J. Butcher'
'Prasenjit Ghosh'

_publ_section_title
;
 Highly Convenient Regioselective Intermolecular Hydroamination of Alkynes
 Yielding Ketimines Catalyzed by Gold(I) Complexes of 1,2,4-triazole Based
 N-heterocyclic Carbenes
;
_journal_name_full 'Inorganic Chemistry'
_journal_page_first 4972
_journal_page_last 4983
_journal_paper_doi 10.1021/ic100087d
_journal_volume 49
_journal_year 2010
_chemical_formula_moiety 'C14 H23 Au Cl N3 O2'
_chemical_formula_sum 'C14 H23 Au Cl N3 O2'
_chemical_formula_weight 497.77
_chemical_name_systematic
;
 ?
;
_space_group_IT_number 13
_symmetry_cell_setting monoclinic
_symmetry_space_group_name_Hall '-P 2yc'
_symmetry_space_group_name_H-M 'P 1 2/c 1'
_atom_sites_solution_hydrogens geom
_atom_sites_solution_primary direct
_atom_sites_solution_secondary difmap
_audit_creation_method SHELXL-97
_cell_angle_alpha 90.00
_cell_angle_beta 99.148(9)
_cell_angle_gamma 90.00
_cell_formula_units_Z 4
_cell_length_a 12.5040(13)
_cell_length_b 8.6925(9)
_cell_length_c 16.3070(16)
_cell_measurement_reflns_used 5741
_cell_measurement_temperature 150(2)
_cell_measurement_theta_max 28.8585
_cell_measurement_theta_min 3.0137
_cell_volume 1749.9(3)
_computing_cell_refinement 'CrysAlis RED, Oxford Diffraction Ltd.,'
_computing_data_collection 'CrysAlis CCD, Oxford Diffraction Ltd.,'
_computing_data_reduction 'CrysAlis RED, Oxford Diffraction Ltd.,'
_computing_molecular_graphics Ortep3
_computing_publication_material Shelx97
_computing_structure_refinement 'SHELXL-97 (Sheldrick, 1997)'
_computing_structure_solution 'SHELXS-97 (Sheldrick, 1997)'
_diffrn_ambient_temperature 150(2)
_diffrn_detector_area_resol_mean 15.9948
_diffrn_measured_fraction_theta_full 0.994
_diffrn_measured_fraction_theta_max 0.994
_diffrn_measurement_device_type 'OXFORD DIFFRACTION XCALIBUR-S'
_diffrn_measurement_method \w/q-scan
_diffrn_radiation_monochromator graphite
_diffrn_radiation_source 'Enhance (Mo) X-ray Source'
_diffrn_radiation_type MoK\a
_diffrn_radiation_wavelength 0.71073
_diffrn_reflns_av_R_equivalents 0.0746
_diffrn_reflns_av_sigmaI/netI 0.0487
_diffrn_reflns_limit_h_max 14
_diffrn_reflns_limit_h_min -14
_diffrn_reflns_limit_k_max 10
_diffrn_reflns_limit_k_min -10
_diffrn_reflns_limit_l_max 19
_diffrn_reflns_limit_l_min -19
_diffrn_reflns_number 10680
_diffrn_reflns_theta_full 25.00
_diffrn_reflns_theta_max 25.00
_diffrn_reflns_theta_min 3.03
_exptl_absorpt_coefficient_mu 8.567
_exptl_absorpt_correction_T_max 0.4263
_exptl_absorpt_correction_T_min 0.2433
_exptl_absorpt_correction_type multi-scan
_exptl_absorpt_process_details
;
CrysAlis RED, Oxford Diffraction Ltd.,
Version 1.171.32.15 (release 10-01-2008 CrysAlis171 .NET)
(compiled Jan 10 2008,16:37:18)
Empirical absorption correction using spherical harmonics,
 implemented in SCALE3 ABSPACK scaling algorithm.
;
_exptl_crystal_colour colourless
_exptl_crystal_density_diffrn 1.889
_exptl_crystal_density_method 'not measured'
_exptl_crystal_description block
_exptl_crystal_F_000 960
_exptl_crystal_size_max 0.23
_exptl_crystal_size_mid 0.17
_exptl_crystal_size_min 0.12
_refine_diff_density_max 3.567
_refine_diff_density_min -2.935
_refine_diff_density_rms 0.230
_refine_ls_extinction_method none
_refine_ls_goodness_of_fit_ref 1.092
_refine_ls_hydrogen_treatment constr
_refine_ls_matrix_type full
_refine_ls_number_parameters 196
_refine_ls_number_reflns 3072
_refine_ls_number_restraints 0
_refine_ls_restrained_S_all 1.092
_refine_ls_R_factor_all 0.0601
_refine_ls_R_factor_gt 0.0508
_refine_ls_shift/su_max 0.001
_refine_ls_shift/su_mean 0.000
_refine_ls_structure_factor_coef Fsqd
_refine_ls_weighting_details 'calc w=1/[\s^2^(Fo^2^)+(0.0827P)^2^+2.8255P] where P=(Fo^2^+2Fc^2^)/3'
_refine_ls_weighting_scheme calc
_refine_ls_wR_factor_gt 0.1249
_refine_ls_wR_factor_ref 0.1298
_reflns_number_gt 2676
_reflns_number_total 3072
_reflns_threshold_expression I>2\s(I)
_cod_data_source_file ic100087d_si_002_5.cif
_cod_data_source_block pg217
_cod_depositor_comments
;
The following automatic conversions were performed:

'_symmetry_cell_setting' value 'Monoclinic' changed to 'monoclinic'
according to the built-in table from CIF Core dictionary named
'cif_core.dic' version 2.4.1 from 2010-06-29.

Automatic conversion script
Id: cif_fix_values 1646 2011-03-28 12:23:43Z adriana 
;
_cod_original_sg_symbol_H-M 'P 2/c'
_cod_database_code 4315592

loop_
_symmetry_equiv_pos_as_xyz
'x, y, z'
'-x, y, -z+1/2'
'-x, -y, -z'
'x, -y, z-1/2'

loop_
_atom_site_label
_atom_site_type_symbol
_atom_site_fract_x
_atom_site_fract_y
_atom_site_fract_z
_atom_site_U_iso_or_equiv
_atom_site_adp_type
_atom_site_occupancy
_atom_site_symmetry_multiplicity
_atom_site_calc_flag
_atom_site_refinement_flags
_atom_site_disorder_assembly
_atom_site_disorder_group
C1 C 0.4820(7) 0.2789(10) 0.6261(5) 0.0205(18) Uani 1 1 d . . .
C2 C 0.5834(7) 0.4626(11) 0.5830(6) 0.030(2) Uani 1 1 d . . .
H2 H 0.6397 0.5112 0.5597 0.036 Uiso 1 1 calc R . .
C3 C 0.6328(7) 0.1943(14) 0.5528(6) 0.036(2) Uani 1 1 d . . .
H3A H 0.6676 0.2422 0.5086 0.043 Uiso 1 1 calc R . .
H3B H 0.5874 0.1079 0.5278 0.043 Uiso 1 1 calc R . .
C4 C 0.7209(7) 0.1323(11) 0.6215(5) 0.0235(19) Uani 1 1 d . . .
C5 C 0.7883(8) -0.0045(10) 0.6041(6) 0.028(2) Uani 1 1 d . . .
C6 C 0.8745(9) -0.0329(12) 0.6783(6) 0.036(2) Uani 1 1 d . . .
H6A H 0.9233 0.0559 0.6868 0.054 Uiso 1 1 calc R . .
H6B H 0.9160 -0.1250 0.6685 0.054 Uiso 1 1 calc R . .
H6C H 0.8404 -0.0483 0.7278 0.054 Uiso 1 1 calc R . .
C7 C 0.8417(10) 0.0275(15) 0.5255(8) 0.052(3) Uani 1 1 d . . .
H7A H 0.7850 0.0429 0.4773 0.078 Uiso 1 1 calc R . .
H7B H 0.8869 -0.0605 0.5153 0.078 Uiso 1 1 calc R . .
H7C H 0.8868 0.1201 0.5345 0.078 Uiso 1 1 calc R . .
C8 C 0.7109(10) -0.1409(13) 0.5884(7) 0.045(3) Uani 1 1 d . . .
H8A H 0.6734 -0.1549 0.6363 0.068 Uiso 1 1 calc R . .
H8B H 0.7519 -0.2342 0.5802 0.068 Uiso 1 1 calc R . .
H8C H 0.6576 -0.1213 0.5386 0.068 Uiso 1 1 calc R . .
C9 C 0.3572(7) 0.4521(10) 0.6847(6) 0.0211(18) Uani 1 1 d . . .
H9A H 0.3740 0.5445 0.7199 0.025 Uiso 1 1 calc R . .
H9B H 0.3431 0.3659 0.7212 0.025 Uiso 1 1 calc R . .
C10 C 0.2552(7) 0.4826(10) 0.6214(6) 0.025(2) Uani 1 1 d . . .
C11 C 0.1487(7) 0.4992(10) 0.6536(5) 0.0217(19) Uani 1 1 d . . .
C12 C 0.0944(8) 0.3411(11) 0.6427(6) 0.032(2) Uani 1 1 d . . .
H12A H 0.0824 0.3130 0.5837 0.047 Uiso 1 1 calc R . .
H12B H 0.0247 0.3447 0.6629 0.047 Uiso 1 1 calc R . .
H12C H 0.1413 0.2643 0.6744 0.047 Uiso 1 1 calc R . .
C13 C 0.0802(8) 0.6176(11) 0.5997(7) 0.034(2) Uani 1 1 d . . .
H13A H 0.1077 0.7211 0.6145 0.051 Uiso 1 1 calc R . .
H13B H 0.0047 0.6101 0.6088 0.051 Uiso 1 1 calc R . .
H13C H 0.0840 0.5977 0.5410 0.051 Uiso 1 1 calc R . .
C14 C 0.1644(8) 0.5449(12) 0.7442(6) 0.031(2) Uani 1 1 d . . .
H14A H 0.2029 0.4628 0.7780 0.047 Uiso 1 1 calc R . .
H14B H 0.0936 0.5615 0.7613 0.047 Uiso 1 1 calc R . .
H14C H 0.2069 0.6400 0.7521 0.047 Uiso 1 1 calc R . .
Au1 Au 0.42400(3) 0.07633(4) 0.65394(2) 0.02442(17) Uani 1 1 d . . .
Cl1 Cl 0.3469(2) -0.1506(3) 0.68010(18) 0.0432(7) Uani 1 1 d . . .
O1 O 0.2623(6) 0.4838(11) 0.5487(4) 0.046(2) Uani 1 1 d . . .
O2 O 0.7328(6) 0.1967(8) 0.6883(5) 0.0403(18) Uani 1 1 d . . .
N1 N 0.4491(7) 0.4151(8) 0.6462(5) 0.0259(18) Uani 1 1 d . . .
N2 N 0.5123(7) 0.5312(11) 0.6178(5) 0.036(2) Uani 1 1 d . . .
N3 N 0.5651(6) 0.3065(10) 0.5849(5) 0.0300(18) Uani 1 1 d . . .

loop_
_atom_site_aniso_label
_atom_site_aniso_U_11
_atom_site_aniso_U_22
_atom_site_aniso_U_33
_atom_site_aniso_U_23
_atom_site_aniso_U_13
_atom_site_aniso_U_12
C1 0.015(4) 0.029(4) 0.018(4) 0.011(4) 0.001(4) 0.011(4)
C2 0.016(5) 0.035(5) 0.042(6) 0.015(4) 0.013(5) 0.001(4)
C3 0.011(4) 0.077(7) 0.019(5) 0.006(5) -0.001(4) 0.005(5)
C4 0.018(5) 0.030(4) 0.023(5) -0.001(4) 0.003(4) -0.004(4)
C5 0.028(5) 0.029(5) 0.027(5) -0.001(4) 0.003(4) -0.002(4)
C6 0.033(6) 0.042(5) 0.030(5) 0.003(4) -0.005(5) 0.007(5)
C7 0.043(7) 0.074(8) 0.043(7) 0.008(6) 0.021(6) 0.015(6)
C8 0.055(8) 0.040(6) 0.037(6) 0.004(5) -0.007(6) 0.003(5)
C9 0.021(5) 0.021(4) 0.020(4) -0.001(3) -0.002(4) 0.005(3)
C10 0.022(5) 0.023(4) 0.030(5) 0.001(4) 0.003(4) 0.000(4)
C11 0.017(4) 0.024(4) 0.024(5) 0.001(4) 0.001(4) 0.001(3)
C12 0.028(5) 0.038(5) 0.029(5) -0.002(4) 0.004(4) -0.009(4)
C13 0.028(6) 0.029(5) 0.043(6) 0.006(4) -0.004(5) 0.007(4)
C14 0.023(5) 0.044(5) 0.029(5) -0.004(4) 0.010(4) 0.002(4)
Au1 0.0224(2) 0.0263(2) 0.0243(2) -0.00122(14) 0.00292(16) 0.00138(14)
Cl1 0.0523(17) 0.0279(13) 0.0504(16) -0.0012(11) 0.0114(14) -0.0045(12)
O1 0.027(4) 0.092(6) 0.020(4) 0.005(4) 0.007(3) -0.001(4)
O2 0.038(4) 0.038(4) 0.037(4) -0.016(3) -0.020(3) 0.010(3)
N1 0.018(4) 0.027(4) 0.034(5) 0.001(3) 0.005(4) 0.014(3)
N2 0.026(5) 0.050(5) 0.034(5) 0.015(4) 0.009(4) -0.001(4)
N3 0.019(4) 0.051(5) 0.020(4) 0.006(3) 0.003(3) 0.006(4)

loop_
_atom_type_symbol
_atom_type_description
_atom_type_scat_dispersion_real
_atom_type_scat_dispersion_imag
_atom_type_scat_source
C C 0.0033 0.0016 'International Tables Vol C Tables 4.2.6.8 and 6.1.1.4'
H H 0.0000 0.0000 'International Tables Vol C Tables 4.2.6.8 and 6.1.1.4'
N N 0.0061 0.0033 'International Tables Vol C Tables 4.2.6.8 and 6.1.1.4'
O O 0.0106 0.0060 'International Tables Vol C Tables 4.2.6.8 and 6.1.1.4'
Cl Cl 0.1484 0.1585 'International Tables Vol C Tables 4.2.6.8 and 6.1.1.4'
Au Au -2.0133 8.8022 'International Tables Vol C Tables 4.2.6.8 and 6.1.1.4'

loop_
_geom_angle_atom_site_label_1
_geom_angle_atom_site_label_2
_geom_angle_atom_site_label_3
_geom_angle
_geom_angle_site_symmetry_1
_geom_angle_site_symmetry_3
_geom_angle_publ_flag
N1 C1 N3 105.1(8) . . ?
N1 C1 Au1 127.1(6) . . ?
N3 C1 Au1 127.7(7) . . ?
N2 C2 N3 108.6(8) . . ?
N2 C2 H2 125.7 . . ?
N3 C2 H2 125.7 . . ?
N3 C3 C4 111.5(8) . . ?
N3 C3 H3A 109.3 . . ?
C4 C3 H3A 109.3 . . ?
N3 C3 H3B 109.3 . . ?
C4 C3 H3B 109.3 . . ?
H3A C3 H3B 108.0 . . ?
O2 C4 C5 122.6(9) . . ?
O2 C4 C3 117.6(8) . . ?
C5 C4 C3 119.8(8) . . ?
C6 C5 C4 109.2(8) . . ?
C6 C5 C8 111.2(8) . . ?
C4 C5 C8 106.5(9) . . ?
C6 C5 C7 110.1(9) . . ?
C4 C5 C7 109.8(8) . . ?
C8 C5 C7 110.0(9) . . ?
C5 C6 H6A 109.5 . . ?
C5 C6 H6B 109.5 . . ?
H6A C6 H6B 109.5 . . ?
C5 C6 H6C 109.5 . . ?
H6A C6 H6C 109.5 . . ?
H6B C6 H6C 109.5 . . ?
C5 C7 H7A 109.5 . . ?
C5 C7 H7B 109.5 . . ?
H7A C7 H7B 109.5 . . ?
C5 C7 H7C 109.5 . . ?
H7A C7 H7C 109.5 . . ?
H7B C7 H7C 109.5 . . ?
C5 C8 H8A 109.5 . . ?
C5 C8 H8B 109.5 . . ?
H8A C8 H8B 109.5 . . ?
C5 C8 H8C 109.5 . . ?
H8A C8 H8C 109.5 . . ?
H8B C8 H8C 109.5 . . ?
N1 C9 C10 112.6(7) . . ?
N1 C9 H9A 109.1 . . ?
C10 C9 H9A 109.1 . . ?
N1 C9 H9B 109.1 . . ?
C10 C9 H9B 109.1 . . ?
H9A C9 H9B 107.8 . . ?
O1 C10 C11 123.2(9) . . ?
O1 C10 C9 118.8(8) . . ?
C11 C10 C9 117.9(7) . . ?
C14 C11 C10 112.3(8) . . ?
C14 C11 C13 111.1(8) . . ?
C10 C11 C13 108.0(7) . . ?
C14 C11 C12 109.6(7) . . ?
C10 C11 C12 105.8(7) . . ?
C13 C11 C12 109.9(8) . . ?
C11 C12 H12A 109.5 . . ?
C11 C12 H12B 109.5 . . ?
H12A C12 H12B 109.5 . . ?
C11 C12 H12C 109.5 . . ?
H12A C12 H12C 109.5 . . ?
H12B C12 H12C 109.5 . . ?
C11 C13 H13A 109.5 . . ?
C11 C13 H13B 109.5 . . ?
H13A C13 H13B 109.5 . . ?
C11 C13 H13C 109.5 . . ?
H13A C13 H13C 109.5 . . ?
H13B C13 H13C 109.5 . . ?
C11 C14 H14A 109.5 . . ?
C11 C14 H14B 109.5 . . ?
H14A C14 H14B 109.5 . . ?
C11 C14 H14C 109.5 . . ?
H14A C14 H14C 109.5 . . ?
H14B C14 H14C 109.5 . . ?
C1 Au1 Cl1 176.0(2) . . ?
C1 N1 N2 110.5(8) . . ?
C1 N1 C9 128.2(8) . . ?
N2 N1 C9 121.1(7) . . ?
C2 N2 N1 106.2(9) . . ?
C1 N3 C2 109.4(7) . . ?
C1 N3 C3 127.2(8) . . ?
C2 N3 C3 123.2(8) . . ?

loop_
_geom_bond_atom_site_label_1
_geom_bond_atom_site_label_2
_geom_bond_distance
_geom_bond_site_symmetry_2
_geom_bond_publ_flag
C1 N1 1.312(11) . ?
C1 N3 1.345(11) . ?
C1 Au1 1.984(9) . ?
C2 N2 1.276(13) . ?
C2 N3 1.378(12) . ?
C2 H2 0.9500 . ?
C3 N3 1.444(13) . ?
C3 C4 1.538(13) . ?
C3 H3A 0.9900 . ?
C3 H3B 0.9900 . ?
C4 O2 1.214(11) . ?
C4 C5 1.510(13) . ?
C5 C6 1.507(14) . ?
C5 C8 1.527(15) . ?
C5 C7 1.562(14) . ?
C6 H6A 0.9800 . ?
C6 H6B 0.9800 . ?
C6 H6C 0.9800 . ?
C7 H7A 0.9800 . ?
C7 H7B 0.9800 . ?
C7 H7C 0.9800 . ?
C8 H8A 0.9800 . ?
C8 H8B 0.9800 . ?
C8 H8C 0.9800 . ?
C9 N1 1.430(11) . ?
C9 C10 1.531(13) . ?
C9 H9A 0.9900 . ?
C9 H9B 0.9900 . ?
C10 O1 1.204(12) . ?
C10 C11 1.514(12) . ?
C11 C14 1.512(13) . ?
C11 C13 1.526(13) . ?
C11 C12 1.531(13) . ?
C12 H12A 0.9800 . ?
C12 H12B 0.9800 . ?
C12 H12C 0.9800 . ?
C13 H13A 0.9800 . ?
C13 H13B 0.9800 . ?
C13 H13C 0.9800 . ?
C14 H14A 0.9800 . ?
C14 H14B 0.9800 . ?
C14 H14C 0.9800 . ?
Au1 Cl1 2.266(3) . ?
N1 N2 1.405(11) . ?

loop_
_geom_torsion_atom_site_label_1
_geom_torsion_atom_site_label_2
_geom_torsion_atom_site_label_3
_geom_torsion_atom_site_label_4
_geom_torsion
_geom_torsion_site_symmetry_1
_geom_torsion_site_symmetry_2
_geom_torsion_site_symmetry_3
_geom_torsion_site_symmetry_4
_geom_torsion_publ_flag
N3 C3 C4 O2 -9.9(13) . . . . ?
N3 C3 C4 C5 169.9(8) . . . . ?
O2 C4 C5 C6 -5.2(13) . . . . ?
C3 C4 C5 C6 174.9(8) . . . . ?
O2 C4 C5 C8 114.9(10) . . . . ?
C3 C4 C5 C8 -64.9(10) . . . . ?
O2 C4 C5 C7 -126.0(11) . . . . ?
C3 C4 C5 C7 54.2(12) . . . . ?
N1 C9 C10 O1 -5.1(12) . . . . ?
N1 C9 C10 C11 170.9(7) . . . . ?
O1 C10 C11 C14 -161.5(10) . . . . ?
C9 C10 C11 C14 22.6(11) . . . . ?
O1 C10 C11 C13 -38.7(13) . . . . ?
C9 C10 C11 C13 145.5(8) . . . . ?
O1 C10 C11 C12 78.9(11) . . . . ?
C9 C10 C11 C12 -96.9(9) . . . . ?
N1 C1 Au1 Cl1 65(4) . . . . ?
N3 C1 Au1 Cl1 -117(3) . . . . ?
N3 C1 N1 N2 -0.3(10) . . . . ?
Au1 C1 N1 N2 178.0(6) . . . . ?
N3 C1 N1 C9 174.4(9) . . . . ?
Au1 C1 N1 C9 -7.4(14) . . . . ?
C10 C9 N1 C1 -90.9(11) . . . . ?
C10 C9 N1 N2 83.3(10) . . . . ?
N3 C2 N2 N1 2.6(11) . . . . ?
C1 N1 N2 C2 -1.5(11) . . . . ?
C9 N1 N2 C2 -176.6(9) . . . . ?
N1 C1 N3 C2 1.9(10) . . . . ?
Au1 C1 N3 C2 -176.4(7) . . . . ?
N1 C1 N3 C3 176.9(9) . . . . ?
Au1 C1 N3 C3 -1.4(14) . . . . ?
N2 C2 N3 C1 -2.9(12) . . . . ?
N2 C2 N3 C3 -178.2(9) . . . . ?
C4 C3 N3 C1 -80.1(12) . . . . ?
C4 C3 N3 C2 94.3(11) . . . . ?

loop_
_cod_related_entry_id
_cod_related_entry_database
_cod_related_entry_code
1 ChemSpider 30660986
